data_1501657
loop_
_publ_author_name
'Wang, Huan'
'Yang, Zhikun'
'Fan, Zhijin'
'Wu, Qingjun'
'Zhang, Youjun'
'Mi, Na'
'Wang, Shouxin'
'Zhang, Zhengcai'
'Song, Haibin'
'Liu, Feng'

_publ_section_title
;
 Synthesis and insecticidal activity of N-tert-butyl-N,N'-diacylhydrazines
 containing 1,2,3-thiadiazoles.
;
_journal_issue 2
_journal_name_full 'Journal of agricultural and food chemistry'
_journal_page_first 628
_journal_page_last 634
_journal_paper_doi 10.1021/jf104004q
_journal_volume 59
_journal_year 2011
_chemical_formula_sum 'C16 H20 N4 O2 S'
_chemical_formula_weight 332.42
_chemical_name_systematic
; 
 ? 
;
_space_group_IT_number 14
_symmetry_cell_setting monoclinic
_symmetry_space_group_name_Hall '-P 2ybc'
_symmetry_space_group_name_H-M 'P 1 21/c 1'
_atom_sites_solution_hydrogens geom
_atom_sites_solution_primary direct
_atom_sites_solution_secondary difmap
_audit_creation_method SHELXL-97
_cell_angle_alpha 90.00
_cell_angle_beta 95.26(3)
_cell_angle_gamma 90.00
_cell_formula_units_Z 4
_cell_length_a 11.724(2)
_cell_length_b 9.2465(18)
_cell_length_c 15.567(3)
_cell_measurement_reflns_used 4907
_cell_measurement_temperature 113(2)
_cell_measurement_theta_max 27.868
_cell_measurement_theta_min 2.565
_cell_volume 1680.4(5)
_computing_cell_refinement crystalclear
_computing_data_collection 'crystalclear(Rigaku/MSC Inc., 2005)'
_computing_data_reduction crystalclear
_computing_molecular_graphics 'Bruker SHELXTL'
_computing_publication_material 'Bruker SHELXTL'
_computing_structure_refinement 'SHELXL-97 (Sheldrick, 1997)'
_computing_structure_solution 'SHELXS-97 (Sheldrick, 1990)'
_diffrn_ambient_temperature 113(2)
_diffrn_detector_area_resol_mean 7.31
_diffrn_measured_fraction_theta_full 1.000
_diffrn_measured_fraction_theta_max 1.000
_diffrn_measurement_device_type 'rigaku saturn CCD area detector'
_diffrn_measurement_method '\w and \f scans'
_diffrn_radiation_monochromator confocal
_diffrn_radiation_source 'rotating anode'
_diffrn_radiation_type MoK\a
_diffrn_radiation_wavelength 0.71073
_diffrn_reflns_av_R_equivalents 0.0737
_diffrn_reflns_av_sigmaI/netI 0.0795
_diffrn_reflns_limit_h_max 13
_diffrn_reflns_limit_h_min -13
_diffrn_reflns_limit_k_max 10
_diffrn_reflns_limit_k_min -11
_diffrn_reflns_limit_l_max 14
_diffrn_reflns_limit_l_min -18
_diffrn_reflns_number 11153
_diffrn_reflns_theta_full 25.02
_diffrn_reflns_theta_max 25.02
_diffrn_reflns_theta_min 2.56
_diffrn_standards_decay_% 0
_diffrn_standards_interval_count 0
_diffrn_standards_interval_time 0
_diffrn_standards_number 0
_exptl_absorpt_coefficient_mu 0.208
_exptl_absorpt_correction_T_max 0.9755
_exptl_absorpt_correction_T_min 0.9597
_exptl_absorpt_correction_type multi-scan
_exptl_absorpt_process_details crystalclear
_exptl_crystal_density_diffrn 1.314
_exptl_crystal_density_method 'not measured'
_exptl_crystal_F_000 704
_exptl_crystal_size_max 0.20
_exptl_crystal_size_mid 0.18
_exptl_crystal_size_min 0.12
_refine_diff_density_max 0.421
_refine_diff_density_min -0.394
_refine_diff_density_rms 0.109
_refine_ls_extinction_coef 0.318(12)
_refine_ls_extinction_expression Fc^*^=kFc[1+0.001xFc^2^\l^3^/sin(2\q)]^-1/4^
_refine_ls_extinction_method SHELXL
_refine_ls_goodness_of_fit_ref 1.052
_refine_ls_hydrogen_treatment mixed
_refine_ls_matrix_type full
_refine_ls_number_parameters 218
_refine_ls_number_reflns 2956
_refine_ls_number_restraints 1
_refine_ls_restrained_S_all 1.052
_refine_ls_R_factor_all 0.0678
_refine_ls_R_factor_gt 0.0547
_refine_ls_shift/su_max 0.001
_refine_ls_shift/su_mean 0.000
_refine_ls_structure_factor_coef Fsqd
_refine_ls_weighting_details 'calc w=1/[\s^2^(Fo^2^)+(0.0684P)^2^+0.0000P] where P=(Fo^2^+2Fc^2^)/3'
_refine_ls_weighting_scheme calc
_refine_ls_wR_factor_gt 0.1246
_refine_ls_wR_factor_ref 0.1317
_reflns_number_gt 2073
_reflns_number_total 2956
_reflns_threshold_expression >2sigma(I)
_cod_data_source_file jf104004q_si_001.cif
_cod_data_source_block r91027b
_cod_depositor_comments
;
The following automatic conversions were performed:

'_symmetry_cell_setting' value 'Monoclinic' changed to 'monoclinic'
according to /home/saulius/struct/CIF-dictionaries/cif_core.dic
dictionary named 'cif_core.dic' version 2.4.1 from
2010-06-29.

'_exptl_absorpt_correction_type' value 'MULTI-SCAN'
changed to 'multi-scan' according to
/home/saulius/struct/CIF-dictionaries/cif_core.dic dictionary named
'cif_core.dic' version 2.4.1 from 2010-06-29.

Automatic conversion script
Id: cif_fix_values 1715 2011-07-08 13:25:40Z adriana 
;
_cod_original_cell_volume 1680.5(6)
_cod_original_sg_symbol_H-M P2(1)/c
_cod_database_code 1501657

loop_
_symmetry_equiv_pos_as_xyz
'x, y, z'
'-x, y+1/2, -z+1/2'
'-x, -y, -z'
'x, -y-1/2, z-1/2'

loop_
_atom_site_label
_atom_site_type_symbol
_atom_site_fract_x
_atom_site_fract_y
_atom_site_fract_z
_atom_site_U_iso_or_equiv
_atom_site_adp_type
_atom_site_occupancy
_atom_site_symmetry_multiplicity
_atom_site_calc_flag
_atom_site_refinement_flags
S1 S 0.40904(5) 0.47821(7) 0.09597(4) 0.0261(3) Uani 1 1 d .
O1 O 0.16277(13) 0.50376(19) 0.25269(12) 0.0292(5) Uani 1 1 d .
O2 O 0.49279(13) 0.65177(16) 0.31152(12) 0.0224(4) Uani 1 1 d .
N1 N 0.3593(2) 0.5488(2) 0.00151(15) 0.0332(6) Uani 1 1 d .
N2 N 0.2568(2) 0.6012(2) 0.00454(15) 0.0351(6) Uani 1 1 d .
N3 N 0.34343(14) 0.42950(19) 0.29256(13) 0.0160(5) Uani 1 1 d .
N4 N 0.45579(15) 0.4217(2) 0.26978(14) 0.0173(5) Uani 1 1 d D
C1 C 0.0953(2) 0.6410(4) 0.0916(2) 0.0465(9) Uani 1 1 d .
H1A H 0.0706 0.6984 0.0419 0.070 Uiso 1 1 calc R
H1B H 0.0954 0.6993 0.1426 0.070 Uiso 1 1 calc R
H1C H 0.0439 0.5609 0.0955 0.070 Uiso 1 1 calc R
C2 C 0.2137(2) 0.5856(3) 0.08326(18) 0.0280(6) Uani 1 1 d .
C3 C 0.2884(2) 0.5178(2) 0.14400(17) 0.0208(6) Uani 1 1 d .
C4 C 0.2601(2) 0.4846(2) 0.23386(17) 0.0193(6) Uani 1 1 d .
C5 C 0.32025(19) 0.3994(2) 0.38533(16) 0.0188(6) Uani 1 1 d .
C6 C 0.2274(2) 0.2832(3) 0.38636(18) 0.0292(7) Uani 1 1 d .
H6A H 0.1568 0.3197 0.3586 0.044 Uiso 1 1 calc R
H6B H 0.2169 0.2580 0.4449 0.044 Uiso 1 1 calc R
H6C H 0.2503 0.1990 0.3562 0.044 Uiso 1 1 calc R
C7 C 0.2860(2) 0.5387(2) 0.42865(18) 0.0245(6) Uani 1 1 d .
H7A H 0.3458 0.6091 0.4262 0.037 Uiso 1 1 calc R
H7B H 0.2743 0.5193 0.4878 0.037 Uiso 1 1 calc R
H7C H 0.2164 0.5753 0.3992 0.037 Uiso 1 1 calc R
C8 C 0.4295(2) 0.3408(3) 0.43309(17) 0.0268(6) Uani 1 1 d .
H8A H 0.4526 0.2546 0.4050 0.040 Uiso 1 1 calc R
H8B H 0.4159 0.3188 0.4915 0.040 Uiso 1 1 calc R
H8C H 0.4890 0.4121 0.4329 0.040 Uiso 1 1 calc R
C9 C 0.52822(19) 0.5351(2) 0.28711(16) 0.0166(5) Uani 1 1 d .
C10 C 0.65121(19) 0.5102(2) 0.27661(17) 0.0180(6) Uani 1 1 d .
C11 C 0.69010(19) 0.4093(2) 0.21897(17) 0.0210(6) Uani 1 1 d .
H11 H 0.6383 0.3524 0.1851 0.025 Uiso 1 1 calc R
C12 C 0.80637(19) 0.3955(3) 0.21299(18) 0.0259(6) Uani 1 1 d .
H12 H 0.8328 0.3290 0.1746 0.031 Uiso 1 1 calc R
C13 C 0.8842(2) 0.4797(3) 0.26360(18) 0.0251(6) Uani 1 1 d .
H13 H 0.9622 0.4686 0.2589 0.030 Uiso 1 1 calc R
C14 C 0.84695(19) 0.5806(3) 0.32140(18) 0.0237(6) Uani 1 1 d .
C15 C 0.73018(18) 0.5956(2) 0.32645(16) 0.0198(6) Uani 1 1 d .
H15 H 0.7038 0.6638 0.3638 0.024 Uiso 1 1 d R
C16 C 0.9317(2) 0.6727(3) 0.3760(2) 0.0387(8) Uani 1 1 d .
H16A H 1.0063 0.6627 0.3557 0.058 Uiso 1 1 calc R
H16B H 0.9345 0.6419 0.4350 0.058 Uiso 1 1 calc R
H16C H 0.9084 0.7722 0.3718 0.058 Uiso 1 1 calc R
H4 H 0.4780(17) 0.3341(14) 0.2539(16) 0.018(6) Uiso 1 1 d D

loop_
_atom_site_aniso_label
_atom_site_aniso_U_11
_atom_site_aniso_U_22
_atom_site_aniso_U_33
_atom_site_aniso_U_23
_atom_site_aniso_U_13
_atom_site_aniso_U_12
S1 0.0286(4) 0.0335(4) 0.0172(4) 0.0012(3) 0.0075(3) -0.0037(3)
O1 0.0142(9) 0.0493(11) 0.0245(12) 0.0042(9) 0.0037(8) 0.0042(8)
O2 0.0223(9) 0.0173(9) 0.0285(11) -0.0024(7) 0.0076(8) 0.0001(7)
N1 0.0451(15) 0.0384(13) 0.0168(14) 0.0047(10) 0.0073(11) -0.0062(11)
N2 0.0503(16) 0.0349(13) 0.0199(14) 0.0047(10) 0.0023(12) 0.0012(11)
N3 0.0125(10) 0.0213(10) 0.0145(12) 0.0008(8) 0.0023(9) 0.0014(8)
N4 0.0154(10) 0.0167(10) 0.0205(13) -0.0026(9) 0.0052(9) 0.0001(8)
C1 0.0468(19) 0.060(2) 0.0300(19) 0.0049(16) -0.0081(15) 0.0229(16)
C2 0.0370(15) 0.0275(14) 0.0189(16) -0.0003(11) -0.0002(12) 0.0031(11)
C3 0.0212(13) 0.0236(12) 0.0175(15) -0.0004(10) 0.0010(11) -0.0032(10)
C4 0.0198(14) 0.0219(12) 0.0158(14) -0.0005(10) -0.0001(11) -0.0029(10)
C5 0.0191(12) 0.0221(12) 0.0150(14) 0.0012(10) 0.0018(10) 0.0001(10)
C6 0.0320(15) 0.0321(14) 0.0248(16) 0.0015(12) 0.0102(13) -0.0075(11)
C7 0.0291(14) 0.0274(13) 0.0174(15) -0.0014(11) 0.0039(11) 0.0029(11)
C8 0.0312(15) 0.0294(14) 0.0195(16) 0.0060(11) 0.0009(12) 0.0046(11)
C9 0.0183(13) 0.0187(12) 0.0131(14) 0.0026(10) 0.0024(10) 0.0015(10)
C10 0.0175(12) 0.0189(12) 0.0178(14) 0.0040(10) 0.0028(10) -0.0007(9)
C11 0.0176(13) 0.0225(12) 0.0229(15) -0.0023(10) 0.0021(11) -0.0026(10)
C12 0.0225(14) 0.0268(13) 0.0295(17) -0.0015(11) 0.0079(12) 0.0044(11)
C13 0.0146(12) 0.0332(14) 0.0277(17) 0.0040(12) 0.0026(12) 0.0012(10)
C14 0.0189(13) 0.0275(13) 0.0242(16) 0.0038(11) -0.0006(11) -0.0015(10)
C15 0.0210(13) 0.0222(13) 0.0164(15) -0.0009(10) 0.0027(11) -0.0015(10)
C16 0.0253(15) 0.0520(18) 0.038(2) -0.0079(15) -0.0030(14) -0.0077(13)

loop_
_atom_type_symbol
_atom_type_description
_atom_type_scat_dispersion_real
_atom_type_scat_dispersion_imag
_atom_type_scat_source
C C 0.0033 0.0016 'International Tables Vol C Tables 4.2.6.8 and 6.1.1.4'
H H 0.0000 0.0000 'International Tables Vol C Tables 4.2.6.8 and 6.1.1.4'
N N 0.0061 0.0033 'International Tables Vol C Tables 4.2.6.8 and 6.1.1.4'
O O 0.0106 0.0060 'International Tables Vol C Tables 4.2.6.8 and 6.1.1.4'
S S 0.1246 0.1234 'International Tables Vol C Tables 4.2.6.8 and 6.1.1.4'

loop_
_geom_angle_atom_site_label_1
_geom_angle_atom_site_label_2
_geom_angle_atom_site_label_3
_geom_angle
N1 S1 C3 93.79(12)
N2 N1 S1 111.34(18)
N1 N2 C2 114.2(2)
C4 N3 N4 118.7(2)
C4 N3 C5 121.48(19)
N4 N3 C5 119.12(18)
C9 N4 N3 119.72(19)
C9 N4 H4 124.2(14)
N3 N4 H4 115.0(14)
C2 C1 H1A 109.5
C2 C1 H1B 109.5
H1A C1 H1B 109.5
C2 C1 H1C 109.5
H1A C1 H1C 109.5
H1B C1 H1C 109.5
N2 C2 C3 113.4(2)
N2 C2 C1 117.4(2)
C3 C2 C1 129.2(3)
C2 C3 C4 123.5(2)
C2 C3 S1 107.3(2)
C4 C3 S1 129.1(2)
O1 C4 N3 121.3(2)
O1 C4 C3 119.2(2)
N3 C4 C3 119.5(2)
N3 C5 C8 108.30(19)
N3 C5 C7 110.05(19)
C8 C5 C7 109.2(2)
N3 C5 C6 109.1(2)
C8 C5 C6 108.2(2)
C7 C5 C6 111.8(2)
C5 C6 H6A 109.5
C5 C6 H6B 109.5
H6A C6 H6B 109.5
C5 C6 H6C 109.5
H6A C6 H6C 109.5
H6B C6 H6C 109.5
C5 C7 H7A 109.5
C5 C7 H7B 109.5
H7A C7 H7B 109.5
C5 C7 H7C 109.5
H7A C7 H7C 109.5
H7B C7 H7C 109.5
C5 C8 H8A 109.5
C5 C8 H8B 109.5
H8A C8 H8B 109.5
C5 C8 H8C 109.5
H8A C8 H8C 109.5
H8B C8 H8C 109.5
O2 C9 N4 121.0(2)
O2 C9 C10 122.0(2)
N4 C9 C10 117.0(2)
C15 C10 C11 119.6(2)
C15 C10 C9 116.9(2)
C11 C10 C9 123.4(2)
C12 C11 C10 119.1(2)
C12 C11 H11 120.4
C10 C11 H11 120.4
C11 C12 C13 120.8(2)
C11 C12 H12 119.6
C13 C12 H12 119.6
C12 C13 C14 120.9(2)
C12 C13 H13 119.6
C14 C13 H13 119.6
C15 C14 C13 118.2(2)
C15 C14 C16 121.0(2)
C13 C14 C16 120.8(2)
C14 C15 C10 121.4(2)
C14 C15 H15 119.3
C10 C15 H15 119.3
C14 C16 H16A 109.5
C14 C16 H16B 109.5
H16A C16 H16B 109.5
C14 C16 H16C 109.5
H16A C16 H16C 109.5
H16B C16 H16C 109.5

loop_
_geom_bond_atom_site_label_1
_geom_bond_atom_site_label_2
_geom_bond_distance
S1 N1 1.664(2)
S1 C3 1.699(3)
O1 C4 1.217(3)
O2 C9 1.229(3)
N1 N2 1.301(3)
N2 C2 1.375(4)
N3 C4 1.373(3)
N3 N4 1.397(3)
N3 C5 1.519(3)
N4 C9 1.360(3)
N4 H4 0.893(10)
C1 C2 1.497(4)
C1 H1A 0.9600
C1 H1B 0.9600
C1 H1C 0.9600
C2 C3 1.379(4)
C3 C4 1.499(4)
C5 C8 1.521(3)
C5 C7 1.524(3)
C5 C6 1.530(3)
C6 H6A 0.9600
C6 H6B 0.9600
C6 H6C 0.9600
C7 H7A 0.9600
C7 H7B 0.9600
C7 H7C 0.9600
C8 H8A 0.9600
C8 H8B 0.9600
C8 H8C 0.9600
C9 C10 1.484(3)
C10 C15 1.397(3)
C10 C11 1.399(3)
C11 C12 1.381(3)
C11 H11 0.9300
C12 C13 1.389(4)
C12 H12 0.9300
C13 C14 1.394(4)
C13 H13 0.9300
C14 C15 1.385(3)
C14 C16 1.510(4)
C15 H15 0.9300
C16 H16A 0.9600
C16 H16B 0.9600
C16 H16C 0.9600

loop_
_geom_torsion_atom_site_label_1
_geom_torsion_atom_site_label_2
_geom_torsion_atom_site_label_3
_geom_torsion_atom_site_label_4
_geom_torsion
C3 S1 N1 N2 0.33(19)
S1 N1 N2 C2 -0.4(3)
C4 N3 N4 C9 90.1(3)
C5 N3 N4 C9 -80.5(3)
N1 N2 C2 C3 0.4(3)
N1 N2 C2 C1 -179.0(2)
N2 C2 C3 C4 -178.3(2)
C1 C2 C3 C4 1.0(4)
N2 C2 C3 S1 -0.1(3)
C1 C2 C3 S1 179.2(2)
N1 S1 C3 C2 -0.12(18)
N1 S1 C3 C4 177.9(2)
N4 N3 C4 O1 -174.5(2)
C5 N3 C4 O1 -4.1(3)
N4 N3 C4 C3 7.3(3)
C5 N3 C4 C3 177.67(19)
C2 C3 C4 O1 8.0(4)
S1 C3 C4 O1 -169.73(18)
C2 C3 C4 N3 -173.7(2)
S1 C3 C4 N3 8.5(3)
C4 N3 C5 C8 -179.51(19)
N4 N3 C5 C8 -9.2(3)
C4 N3 C5 C7 -60.2(3)
N4 N3 C5 C7 110.1(2)
C4 N3 C5 C6 62.9(3)
N4 N3 C5 C6 -126.8(2)
N3 N4 C9 O2 -10.1(4)
N3 N4 C9 C10 168.9(2)
O2 C9 C10 C15 25.6(3)
N4 C9 C10 C15 -153.4(2)
O2 C9 C10 C11 -153.0(2)
N4 C9 C10 C11 28.0(4)
C15 C10 C11 C12 0.5(4)
C9 C10 C11 C12 179.1(2)
C10 C11 C12 C13 0.3(4)
C11 C12 C13 C14 -0.3(4)
C12 C13 C14 C15 -0.5(4)
C12 C13 C14 C16 -179.6(2)
C13 C14 C15 C10 1.3(4)
C16 C14 C15 C10 -179.6(2)
C11 C10 C15 C14 -1.3(4)
C9 C10 C15 C14 180.0(2)
